data_2008493
loop_
_publ_author_name
'Olof Kristiansson'

_publ_section_title
;
 Tris(1,3-diaminopropane-<i>N</i>,<i>N</i>')nickel(II) diperchlorate
;
_journal_issue 5
_journal_name_full 'Acta Crystallographica Section C'
_journal_page_first IUC9900038
_journal_paper_doi 10.1107/S0108270199099539
_journal_volume 55
_journal_year 1999
_chemical_formula_iupac '[Ni (C3 H10 N2)3] (Cl1 O4)2'
_chemical_formula_moiety 'C9 H30 Cl2 N6 Ni1 O8'
_chemical_formula_sum 'C9 H30 Cl2 N6 Ni O8'
_chemical_formula_weight 480.00
_chemical_name_common
;
Tris(1,3-diaminopropane-N,N')nickel(II) diperchlorate
;
_chemical_name_systematic
;
Tris(1,3-diaminopropane-N,N')nickel(II) diperchlorate
;
_space_group_IT_number 61
_symmetry_cell_setting orthorhombic
_symmetry_space_group_name_Hall '-P 2ac 2ab'
_symmetry_space_group_name_H-M 'P b c a'
_cell_angle_alpha 90.00
_cell_angle_beta 90.00
_cell_angle_gamma 90.00
_cell_formula_units_Z 24
_cell_length_a 14.0600(9)
_cell_length_b 26.4879(16)
_cell_length_c 32.732(2)
_cell_measurement_reflns_used 8985
_cell_measurement_temperature 295(2)
_cell_measurement_theta_max 28.59
_cell_measurement_theta_min 1.24
_cell_volume 12190.0(13)
_computing_cell_refinement 'SMART and SAINT (Siemens, 1995b)'
_computing_data_collection 'SMART (Siemens, 1995b)'
_computing_data_reduction 'SAINT (Siemens, 1995b)'
_computing_molecular_graphics 'SHELXTL (Siemens, 1995a)'
_computing_publication_material SHELXTL
_computing_structure_refinement 'SHELXL97 (Sheldrick, 1997b)'
_computing_structure_solution 'SHELXS97 (Sheldrick, 1997a)'
_diffrn_ambient_temperature 295(2)
_diffrn_measured_fraction_theta_full 0.940
_diffrn_measured_fraction_theta_max 0.940
_diffrn_measurement_device_type 'Bruker SMART CCD diffractometer'
_diffrn_measurement_method '\f and \w scans'
_diffrn_radiation_monochromator graphite
_diffrn_radiation_source 'fine-focus sealed tube'
_diffrn_radiation_type MoK\a
_diffrn_radiation_wavelength 0.71073
_diffrn_reflns_av_R_equivalents 0.039
_diffrn_reflns_av_sigmaI/netI 0.0344
_diffrn_reflns_limit_h_max 17
_diffrn_reflns_limit_h_min -18
_diffrn_reflns_limit_k_max 35
_diffrn_reflns_limit_k_min -28
_diffrn_reflns_limit_l_max 35
_diffrn_reflns_limit_l_min -44
_diffrn_reflns_number 70811
_diffrn_reflns_theta_full 28.59
_diffrn_reflns_theta_max 28.59
_diffrn_reflns_theta_min 1.24
_diffrn_standards_decay_%
;
Neglible as determined from a repetition of the first 50 frames
at the end of the experiment
;
_exptl_absorpt_coefficient_mu 1.265
_exptl_absorpt_correction_type none
_exptl_crystal_colour blue
_exptl_crystal_density_diffrn 1.569
_exptl_crystal_density_method 'not measured'
_exptl_crystal_description block
_exptl_crystal_F_000 6048
_exptl_crystal_size_max 0.40
_exptl_crystal_size_mid 0.35
_exptl_crystal_size_min 0.35
_refine_diff_density_max 0.827
_refine_diff_density_min -0.952
_refine_ls_extinction_method none
_refine_ls_goodness_of_fit_ref 1.030
_refine_ls_hydrogen_treatment mixed
_refine_ls_matrix_type full
_refine_ls_number_parameters 813
_refine_ls_number_reflns 14633
_refine_ls_number_restraints 95
_refine_ls_restrained_S_all 1.035
_refine_ls_R_factor_all 0.104
_refine_ls_R_factor_gt 0.060
_refine_ls_shift/su_max 0.001
_refine_ls_shift/su_mean 0.000
_refine_ls_structure_factor_coef Fsqd
_refine_ls_weighting_details 'calc w = 1/[\s^2^(Fo^2^)+(0.1103P)^2^+7.1536P] where P = (Fo^2^+2Fc^2^)/3'
_refine_ls_weighting_scheme calc
_refine_ls_wR_factor_ref 0.195
_reflns_number_gt 8964
_reflns_number_total 14633
_reflns_threshold_expression I>2\s(I)
_cod_data_source_file qa0097.cif
_cod_data_source_block QA0097
_cod_database_code 2008493

loop_
_symmetry_equiv_pos_as_xyz
'x, y, z'
'-x+1/2, -y, z+1/2'
'-x, y+1/2, -z+1/2'
'x+1/2, -y+1/2, -z'
'-x, -y, -z'
'x-1/2, y, -z-1/2'
'x, -y-1/2, z-1/2'
'-x-1/2, y-1/2, z'

loop_
_atom_site_label
_atom_site_fract_x
_atom_site_fract_y
_atom_site_fract_z
_atom_site_U_iso_or_equiv
_atom_site_adp_type
_atom_site_calc_flag
_atom_site_refinement_flags
_atom_site_occupancy
_atom_site_disorder_assembly
_atom_site_disorder_group
_atom_site_type_symbol
Ni1 .01087(4) .224157(18) .082673(15) .03897(14) Uani d . 1 . . Ni
N11 .0908(3) .15447(15) .08048(13) .0628(10) Uani d D 1 . . N
N16 -.0633(3) .29498(14) .08191(12) .0533(9) Uani d D 1 . . N
N15 -.0742(3) .19690(14) .13266(11) .0525(9) Uani d D 1 . . N
N14 -.0945(3) .19328(15) .04188(11) .0574(9) Uani d D 1 . . N
N13 .1124(3) .24984(17) .12652(11) .0552(9) Uani d D 1 . . N
N12 .0892(3) .25345(15) .03156(11) .0526(9) Uani d D 1 . . N
C16 -.0073(4) .34251(18) .07687(16) .0646(13) Uani d D 1 . . C
H16A .0379 .3453 .0992 .078 Uiso calc R 1 . . H
H16B -.0501 .3712 .0784 .078 Uiso calc R 1 . . H
C15 .0193(4) .2341(2) .18972(14) .0723(15) Uani d . 1 . . C
H15A .0541 .2025 .1915 .087 Uiso calc R 1 . . H
H15B .0118 .2468 .2173 .087 Uiso calc R 1 . . H
C14 .0459(4) .34441(19) .03680(16) .0655(13) Uani d . 1 . . C
H14A .0007 .3394 .0148 .079 Uiso calc R 1 . . H
H14B .0728 .3779 .0336 .079 Uiso calc R 1 . . H
C13 .0782(4) .27129(19) .16574(14) .0615(12) Uani d D 1 . . C
H13A .0403 .3011 .1602 .074 Uiso calc R 1 . . H
H13B .1325 .2815 .1820 .074 Uiso calc R 1 . . H
C12 .1244(4) .30629(19) .03229(15) .0619(12) Uani d D 1 . . C
H12A .1587 .3130 .0072 .074 Uiso calc R 1 . . H
H12B .1686 .3102 .0548 .074 Uiso calc R 1 . . H
C11 -.0765(4) .2235(2) .17263(15) .0655(13) Uani d D 1 . . C
H11A -.1102 .2552 .1693 .079 Uiso calc R 1 . . H
H11B -.1118 .2031 .1920 .079 Uiso calc R 1 . . H
C19 -.0213(6) .1065(2) .0374(3) .121(3) Uani d D 1 . . C
H19A -.0210 .0778 .0189 .145 Uiso calc R 1 . . H
H19B -.0543 .0961 .0620 .145 Uiso calc R 1 . . H
C18 -.0784(7) .1484(2) .0175(3) .135(4) Uani d D 1 . . C
H18A -.0460 .1585 -.0073 .162 Uiso calc R 1 . . H
H18B -.1398 .1348 .0097 .162 Uiso calc R 1 . . H
C17 .0815(6) .1184(3) .0487(3) .128(3) Uani d D 1 . . C
H17A .1128 .0874 .0570 .154 Uiso calc R 1 . . H
H17B .1141 .1309 .0246 .154 Uiso calc R 1 . . H
Ni2 -.00923(4) .574516(19) .144436(15) .04015(14) Uani d . 1 . . Ni
N26 .0466(3) .54056(16) .19834(12) .0575(9) Uani d D 1 . . N
N25 -.1480(3) .54637(15) .16031(12) .0553(9) Uani d D 1 . . N
N24 .0226(3) .50811(15) .10941(12) .0561(9) Uani d D 1 . . N
N23 -.0638(3) .60807(14) .08969(12) .0544(9) Uani d D 1 . . N
N22 .1294(3) .60626(17) .13097(13) .0633(11) Uani d D 1 . . N
N21 -.0422(3) .64263(15) .17739(13) .0641(11) Uani d D 1 . . N
C28 -.0399(4) .49274(19) .07522(16) .0704(14) Uani d D 1 . . C
H28A -.1013 .4828 .0861 .085 Uiso calc R 1 . . H
H28B -.0124 .4636 .0617 .085 Uiso calc R 1 . . H
C27 -.0541(4) .5340(2) .04441(15) .0719(15) Uani d . 1 . . C
H27A -.0833 .5196 .0202 .086 Uiso calc R 1 . . H
H27B .0077 .5470 .0365 .086 Uiso calc R 1 . . H
C26 .2164(4) .5833(3) .14583(17) .0798(17) Uani d D 1 . . C
H26A .2684 .6068 .1418 .096 Uiso calc R 1 . . H
H26B .2297 .5535 .1296 .096 Uiso calc R 1 . . H
C25 -.1899(4) .5617(2) .19982(17) .0703(14) Uani d D 1 . . C
H25A -.1489 .5506 .2219 .084 Uiso calc R 1 . . H
H25B -.2512 .5455 .2032 .084 Uiso calc R 1 . . H
C24 -.2025(4) .6181(2) .2023(2) .0860(18) Uani d . 1 . . C
H24A -.2472 .6258 .2240 .103 Uiso calc R 1 . . H
H24B -.2298 .6301 .1769 .103 Uiso calc R 1 . . H
C23 -.1148(4) .57740(19) .05911(14) .0602(12) Uani d D 1 . . C
H23A -.1321 .5985 .0361 .072 Uiso calc R 1 . . H
H23B -.1729 .5643 .0711 .072 Uiso calc R 1 . . H
C22 -.1109(5) .6462(2) .21021(18) .0836(17) Uani d D 1 . . C
H22A -.1255 .6815 .2149 .100 Uiso calc R 1 . . H
H22B -.0822 .6331 .2350 .100 Uiso calc R 1 . . H
C21 .1475(4) .5271(2) .20078(17) .0726(15) Uani d D 1 . . C
H21A .1593 .4988 .1827 .087 Uiso calc R 1 . . H
H21B .1615 .5161 .2284 .087 Uiso calc R 1 . . H
C29 .2132(4) .5685(3) .18993(19) .0834(18) Uani d . 1 . . C
H29A .2768 .5587 .1982 .100 Uiso calc R 1 . . H
H29B .1958 .5980 .2058 .100 Uiso calc R 1 . . H
Ni3 .53462(5) .38188(2) .151091(19) .05670(18) Uani d D 1 . . Ni
N36 .4567(3) .33486(17) .10992(14) .0696(11) Uani d D 1 . . N
N35 .5652(4) .31545(16) .18643(15) .0734(12) Uani d D 1 . . N
N34 .5126(3) .44892(16) .11581(14) .0689(12) Uani d D 1 . . N
N33 .4000(5) .3930(2) .18340(15) .0929(16) Uani d D 1 . . N
N32 .6670(4) .37189(19) .1201(2) .0924(17) Uani d D 1 . . N
N31 .6063(6) .42549(18) .1977(2) .149(4) Uani d D 1 . . N
C37 .3639(4) .3523(2) .09619(18) .0747(15) Uani d D 1 . . C
H37A .3386 .3284 .0766 .090 Uiso calc R 1 . . H
H37B .3714 .3845 .0824 .090 Uiso calc R 1 . . H
C35 .2941(4) .3584(2) .1303(2) .0811(16) Uani d . 1 . . C
H35A .2914 .3269 .1454 .097 Uiso calc R 1 . . H
H35B .2317 .3639 .1185 .097 Uiso calc R 1 . . H
C34 .3138(5) .4004(3) .1601(2) .090(2) Uani d D 1 . . C
H34A .3185 .4320 .1452 .108 Uiso calc R 1 . . H
H34B .2605 .4032 .1788 .108 Uiso calc R 1 . . H
C32 .6614(5) .35496(18) .24275(19) .097(2) Uani d D 1 . . C
H32A .7263 .3477 .2510 .117 Uiso calc R 1 . . H
H32B .6228 .3531 .2673 .117 Uiso calc R 1 . . H
C31 .6305(8) .3125(2) .2157(2) .141(4) Uani d D 1 . . C
H31A .6878 .3001 .2026 .169 Uiso calc R 1 . . H
H31B .6095 .2858 .2339 .169 Uiso calc R 1 . . H
C39 .5558(6) .4568(3) .0762(2) .115(3) Uani d D 1 . . C
H39A .5464 .4917 .0684 .138 Uiso calc R 1 . . H
H39B .5229 .4359 .0564 .138 Uiso calc R 1 . . H
C38 .6599(6) .4451(4) .0742(3) .146(4) Uani d . 1 . . C
H38A .6833 .4558 .0477 .175 Uiso calc R 1 . . H
H38B .6921 .4653 .0947 .175 Uiso calc R 1 . . H
C33 .6873(6) .3930(3) .0801(3) .120(3) Uani d D 1 . . C
H33A .7551 .3901 .0751 .144 Uiso calc R 1 . . H
H33B .6551 .3726 .0597 .144 Uiso calc R 1 . . H
C36 .6596(5) .40880(19) .22892(18) .0853(18) Uani d D 1 . . C
H36A .6417 .4288 .2525 .102 Uiso calc R 1 . . H
H36B .7248 .4178 .2225 .102 Uiso calc R 1 . . H
Cl1 .26090(10) .48104(5) .04623(4) .0696(3) Uani d . 1 . . Cl
O1 .2054(4) .5247(2) .0415(2) .141(2) Uani d . 1 . . O
O2 .3308(5) .4872(2) .0741(3) .176(3) Uani d . 1 . . O
O3 .2051(6) .4432(3) .0563(4) .250(6) Uani d . 1 . . O
O4 .2995(9) .4697(6) .0128(3) .307(7) Uani d . 1 . . O
Cl2 .34754(9) .20445(6) .04136(4) .0696(4) Uani d . 1 . . Cl
O5 .3866(5) .1559(2) .04629(17) .138(2) Uani d . 1 . . O
O6 .2845(3) .2160(2) .07354(14) .1095(16) Uani d . 1 . . O
O7 .4209(4) .2403(2) .03999(18) .128(2) Uani d . 1 . . O
O8 .3010(4) .2076(2) .00297(13) .1133(16) Uani d . 1 . . O
Cl3 .67200(13) .23720(6) .09536(6) .0935(5) Uani d . 1 . . Cl
O9 .7403(4) .26474(18) .1155(2) .130(2) Uani d . 1 . . O
O10 .6463(9) .2694(3) .0612(2) .227(5) Uani d . 1 . . O
O11 .5932(4) .23069(17) .11810(16) .1021(15) Uani d . 1 . . O
O12 .7133(4) .18922(19) .0884(3) .170(3) Uani d . 1 . . O
Cl4 .33647(10) .22886(5) .20561(4) .0634(3) Uani d . 1 . . Cl
O13 .3384(7) .2771(2) .2194(3) .182(3) Uani d . 1 . . O
O14 .3642(11) .2281(3) .1672(2) .276(8) Uani d . 1 . . O
O15 .2520(7) .2138(5) .2060(7) .381(12) Uani d . 1 . . O
O16 .3877(5) .1930(2) .22791(14) .133(2) Uani d . 1 . . O
Cl5 -.01784(10) .06423(5) .18186(4) .0654(3) Uani d . 1 . . Cl
O17 .0301(5) .02272(18) .1984(2) .136(2) Uani d . 1 . . O
O18 -.0957(4) .0479(3) .1586(2) .149(2) Uani d . 1 . . O
O19 -.0554(4) .0950(2) .21431(16) .1239(18) Uani d . 1 . . O
O20 .0426(5) .0936(3) .1590(2) .167(3) Uani d . 1 . . O
Cl6 -.07595(10) .40612(5) .18644(4) .0648(3) Uani d . 1 . . Cl
O21 .0173(3) .41273(18) .17120(15) .0950(13) Uani d . 1 . . O
O22 -.1426(4) .4263(2) .15809(18) .128(2) Uani d . 1 . . O
O23 -.0933(5) .35813(19) .1971(3) .205(4) Uani d . 1 . . O
O24 -.0863(5) .4380(2) .22060(18) .135(2) Uani d . 1 . . O
H3 .037(2) .2554(11) .0158(16) .096(4) Uiso d D 1 . . H
H7 .707(4) .3869(16) .1371(7) .096(4) Uiso d D 1 . . H
H9 .008(3) .4854(17) .1284(8) .096(4) Uiso d D 1 . . H
H10 .0757(18) .516(2) .0977(9) .096(4) Uiso d D 1 . . H
H6 -.1353(17) .1962(18) .1254(11) .096(4) Uiso d D 1 . . H
H4 -.083(3) .2962(15) .1068(7) .096(4) Uiso d D 1 . . H
H5 -.092(3) .2919(16) .0581(8) .096(4) Uiso d D 1 . . H
H11 -.136(4) .5132(9) .1641(9) .096(4) Uiso d D 1 . . H
H1 .133(4) .2195(9) .1338(10) .096(4) Uiso d D 1 . . H
H2 .143(4) .2750(10) .1147(10) .096(4) Uiso d D 1 . . H
H16 .1420(18) .2353(8) .0280(18) .096(4) Uiso d D 1 . . H
H12 .0172(16) .5100(9) .1998(17) .096(4) Uiso d D 1 . . H
H13 .039(2) .5642(15) .2179(14) .096(4) Uiso d D 1 . . H
H14 -.0075(17) .6142(18) .0782(12) .096(4) Uiso d D 1 . . H
H19 .4921(19) .333(2) .0871(9) .096(4) Uiso d D 1 . . H
H17 .077(4) .1385(14) .1043(5) .096(4) Uiso d D 1 . . H
H15 -.107(2) .6315(14) .0967(14) .096(4) Uiso d D 1 . . H
H18 .571(3) .2901(16) .1676(11) .096(4) Uiso d D 1 . . H
H23 -.144(3) .1862(12) .0580(13) .096(4) Uiso d D 1 . . H
H24 .660(4) .3388(8) .1150(9) .096(4) Uiso d D 1 . . H
H20 -.191(3) .5579(17) .1417(6) .096(4) Uiso d D 1 . . H
H22 .129(3) .6001(17) .1042(6) .096(4) Uiso d D 1 . . H
H21 -.070(2) .658(2) .1561(7) .096(4) Uiso d D 1 . . H
H26 .538(3) .4740(16) .1310(8) .096(4) Uiso d D 1 . . H
H25 -.037(3) .1699(13) .1382(11) .096(4) Uiso d D 1 . . H
H27 .420(3) .4247(9) .1880(16) .096(4) Uiso d D 1 . . H
H28 .150(2) .1682(16) .0766(11) .096(4) Uiso d D 1 . . H
H29 -.088(4) .2195(7) .0251(10) .096(4) Uiso d D 1 . . H
H30 .0134(12) .650(2) .1887(9) .096(4) Uiso d D 1 . . H
H31 .132(3) .6382(10) .1418(13) .096(4) Uiso d D 1 . . H
H33 .443(2) .3080(15) .1260(14) .096(4) Uiso d D 1 . . H
H34 .4521(16) .443(2) .1106(9) .096(4) Uiso d D 1 . . H
H35 .388(3) .3680(14) .2005(13) .096(4) Uiso d D 1 . . H
H36 .5072(14) .322(2) .1982(11) .096(4) Uiso d D 1 . . H
H32 .630(3) .4541(9) .1863(8) .096(4) Uiso d D 1 . . H
H40 .5456(14) .418(2) .2010(14) .096(4) Uiso d D 1 . . H

loop_
_atom_site_aniso_label
_atom_site_aniso_U_11
_atom_site_aniso_U_22
_atom_site_aniso_U_33
_atom_site_aniso_U_12
_atom_site_aniso_U_13
_atom_site_aniso_U_23
Ni1 .0425(3) .0405(3) .0340(2) .0023(2) -.00071(19) .00273(19)
N11 .070(3) .055(2) .063(2) .019(2) .010(2) .0105(19)
N16 .057(2) .0448(19) .058(2) .0044(16) .0050(18) .0077(17)
N15 .058(2) .058(2) .0419(19) -.0030(18) .0029(16) .0072(16)
N14 .064(2) .062(2) .046(2) -.0122(19) -.0030(17) -.0006(18)
N13 .053(2) .075(3) .0377(18) -.004(2) -.0032(16) .0003(18)
N12 .053(2) .062(2) .0432(19) .0016(18) .0020(16) .0066(17)
C16 .080(3) .043(2) .072(3) .001(2) .003(3) .001(2)
C15 .088(4) .097(4) .032(2) -.014(3) -.003(2) .002(2)
C14 .082(4) .050(3) .065(3) -.015(2) -.003(3) .015(2)
C13 .068(3) .071(3) .046(2) -.006(2) -.004(2) -.003(2)
C12 .058(3) .074(3) .054(3) -.016(2) .006(2) .011(2)
C11 .066(3) .084(4) .047(3) -.011(3) .014(2) .001(2)
C19 .175(9) .067(4) .121(6) -.005(5) -.032(6) -.032(4)
C18 .213(10) .079(4) .112(6) -.006(5) -.077(6) -.022(4)
C17 .170(9) .082(5) .132(7) .062(5) -.002(6) -.031(5)
Ni2 .0417(3) .0411(3) .0376(3) -.0018(2) -.0003(2) .0014(2)
N26 .060(2) .063(2) .049(2) -.0066(19) -.0052(17) .0113(18)
N25 .048(2) .060(2) .059(2) -.0051(17) .0042(17) .0002(18)
N24 .065(2) .054(2) .049(2) .0124(19) .0019(18) .0010(17)
N23 .062(2) .051(2) .050(2) .0055(17) -.0078(18) .0079(17)
N22 .050(2) .079(3) .060(2) -.011(2) -.0041(19) .020(2)
N21 .074(3) .054(2) .065(3) -.008(2) -.008(2) -.014(2)
C28 .093(4) .056(3) .063(3) .004(3) -.007(3) -.017(2)
C27 .093(4) .078(4) .045(3) .015(3) -.006(2) -.011(2)
C26 .048(3) .118(5) .073(4) -.006(3) -.001(2) .014(3)
C25 .052(3) .091(4) .069(3) -.001(3) .015(2) .000(3)
C24 .072(4) .097(4) .089(4) .018(3) .021(3) -.015(3)
C23 .066(3) .066(3) .048(2) .006(2) -.013(2) .001(2)
C22 .113(5) .071(4) .068(3) .010(3) .009(3) -.024(3)
C21 .071(3) .082(4) .065(3) .010(3) -.019(3) .018(3)
C29 .053(3) .117(5) .080(4) -.005(3) -.017(3) .023(3)
Ni3 .0667(4) .0429(3) .0605(4) .0016(3) -.0216(3) -.0058(3)
N36 .075(3) .065(3) .069(3) -.002(2) -.018(2) -.015(2)
N35 .090(3) .053(2) .077(3) .007(2) -.016(3) .003(2)
N34 .078(3) .054(2) .074(3) .001(2) -.028(2) -.001(2)
N33 .120(5) .099(4) .059(3) .026(4) .002(3) -.005(3)
N32 .072(3) .067(3) .138(5) -.007(3) -.018(3) .021(3)
N31 .212(8) .048(3) .186(7) .005(4) -.157(7) -.010(3)
C37 .080(4) .072(3) .072(3) -.004(3) -.022(3) -.008(3)
C35 .066(3) .083(4) .094(4) -.006(3) .000(3) .015(3)
C34 .089(4) .106(5) .077(4) .028(4) .028(3) .017(4)
C32 .118(6) .087(4) .087(4) .025(4) -.041(4) -.004(4)
C31 .238(11) .075(4) .108(6) -.024(6) -.084(7) .029(4)
C39 .125(7) .112(6) .108(6) .014(5) -.019(5) .042(5)
C38 .102(6) .163(9) .174(9) .009(6) .016(6) .101(7)
C33 .101(6) .133(7) .127(7) .025(5) .008(5) .030(6)
C36 .110(5) .080(4) .065(3) -.007(3) -.025(3) -.006(3)
Cl1 .0647(8) .0744(8) .0698(8) .0044(6) -.0089(6) -.0021(6)
O1 .123(4) .121(4) .179(6) .037(4) -.043(4) .015(4)
O2 .164(6) .115(4) .249(8) .010(4) -.134(6) .012(5)
O3 .160(7) .182(7) .407(16) -.080(6) -.092(9) .139(9)
O4 .346(15) .420(17) .156(8) .153(14) .089(9) -.071(9)
Cl2 .0551(7) .0953(9) .0584(7) .0184(6) .0130(5) .0294(7)
O5 .157(5) .138(4) .121(4) .071(4) .040(4) .065(4)
O6 .077(3) .173(5) .079(3) .013(3) .032(2) .015(3)
O7 .112(4) .158(5) .115(4) -.038(4) .029(3) .000(4)
O8 .109(4) .160(4) .070(3) .027(3) -.009(3) .018(3)
Cl3 .0889(11) .0865(10) .1050(12) -.0273(8) .0315(9) -.0273(9)
O9 .077(3) .084(3) .229(7) -.006(2) -.034(4) -.036(4)
O10 .399(15) .190(8) .093(5) -.084(8) .019(7) .045(5)
O11 .094(3) .096(3) .116(4) .006(2) .040(3) .006(3)
O12 .088(4) .086(3) .334(9) -.028(3) .085(5) -.097(5)
Cl4 .0658(8) .0631(7) .0614(7) .0145(6) -.0058(6) -.0018(6)
O13 .258(10) .103(4) .187(7) .030(5) .039(7) -.042(4)
O14 .55(2) .196(8) .084(4) .213(12) -.014(8) .004(5)
O15 .106(6) .269(12) .77(3) -.033(7) -.083(12) .289(17)
O16 .173(5) .151(5) .074(3) .088(4) -.028(3) -.008(3)
Cl5 .0785(8) .0590(7) .0586(7) -.0065(6) .0050(6) .0051(5)
O17 .181(6) .074(3) .154(5) .007(3) -.023(4) .040(3)
O18 .107(4) .182(6) .159(5) .021(4) -.022(4) -.086(5)
O19 .140(5) .141(5) .090(3) .015(4) .002(3) -.035(3)
O20 .131(5) .166(6) .205(7) .031(4) .078(5) .121(5)
Cl6 .0720(8) .0534(6) .0689(8) -.0028(6) .0050(6) .0092(6)
O21 .084(3) .098(3) .103(3) -.020(2) .015(2) .011(3)
O22 .103(4) .162(5) .119(4) -.020(3) -.036(3) .035(4)
O23 .134(5) .066(3) .416(13) .012(3) .120(7) .070(5)
O24 .144(5) .154(5) .107(4) .015(4) .023(4) -.027(4)

loop_
_atom_type_symbol
_atom_type_description
_atom_type_scat_dispersion_real
_atom_type_scat_dispersion_imag
_atom_type_scat_source
C C 0.0033 0.0016 'International Tables Vol C Tables 4.2.6.8 and 6.1.1.4'
H H 0.0000 0.0000 'International Tables Vol C Tables 4.2.6.8 and 6.1.1.4'
N N 0.0061 0.0033 'International Tables Vol C Tables 4.2.6.8 and 6.1.1.4'
O O 0.0106 0.0060 'International Tables Vol C Tables 4.2.6.8 and 6.1.1.4'
Cl Cl 0.1484 0.1585 'International Tables Vol C Tables 4.2.6.8 and 6.1.1.4'
Ni Ni 0.3393 1.1124 'International Tables Vol C Tables 4.2.6.8 and 6.1.1.4'

loop_
_geom_angle_atom_site_label_1
_geom_angle_atom_site_label_2
_geom_angle_atom_site_label_3
_geom_angle
N13 Ni1 N16 93.08(16)
N13 Ni1 N12 93.77(15)
N16 Ni1 N12 85.65(15)
N13 Ni1 N15 88.11(15)
N16 Ni1 N15 91.86(15)
N12 Ni1 N15 176.95(15)
N13 Ni1 N14 175.26(15)
N16 Ni1 N14 89.46(16)
N12 Ni1 N14 90.42(15)
N15 Ni1 N14 87.81(15)
N13 Ni1 N11 86.97(17)
N16 Ni1 N11 176.56(15)
N12 Ni1 N11 90.91(15)
N15 Ni1 N11 91.58(16)
N14 Ni1 N11 90.73(17)
C17 N11 Ni1 123.5(4)
C16 N16 Ni1 118.8(3)
C11 N15 Ni1 121.5(3)
C18 N14 Ni1 123.0(4)
C13 N13 Ni1 119.2(3)
C12 N12 Ni1 119.9(3)
N16 C16 C14 112.6(4)
C11 C15 C13 115.2(4)
C12 C14 C16 115.2(4)
N13 C13 C15 112.2(4)
N12 C12 C14 113.0(4)
C15 C11 N15 113.7(4)
C18 C19 C17 116.9(7)
N14 C18 C19 116.7(5)
N11 C17 C19 113.9(6)
N26 Ni2 N23 179.11(17)
N26 Ni2 N24 91.11(16)
N23 Ni2 N24 88.17(15)
N26 Ni2 N25 89.32(16)
N23 Ni2 N25 91.22(16)
N24 Ni2 N25 91.96(16)
N26 Ni2 N21 91.05(17)
N23 Ni2 N21 89.67(16)
N24 Ni2 N21 177.80(16)
N25 Ni2 N21 88.51(16)
N26 Ni2 N22 90.04(15)
N23 Ni2 N22 89.47(15)
N24 Ni2 N22 91.24(17)
N25 Ni2 N22 176.75(17)
N21 Ni2 N22 88.31(18)
C21 N26 Ni2 120.3(3)
C25 N25 Ni2 118.5(3)
C28 N24 Ni2 120.3(3)
C23 N23 Ni2 120.9(3)
C26 N22 Ni2 121.8(3)
C22 N21 Ni2 124.8(3)
N24 C28 C27 112.8(4)
C28 C27 C23 114.5(4)
N22 C26 C29 114.1(5)
N25 C25 C24 111.5(4)
C25 C24 C22 113.4(5)
N23 C23 C27 111.1(4)
N21 C22 C24 114.2(5)
N26 C21 C29 114.4(4)
C21 C29 C26 116.4(5)
N32 Ni3 N36 94.3(2)
N32 Ni3 N34 88.4(2)
N36 Ni3 N34 93.96(17)
N32 Ni3 N35 88.8(2)
N36 Ni3 N35 87.98(18)
N34 Ni3 N35 176.78(19)
N32 Ni3 N31 89.7(3)
N36 Ni3 N31 174.2(3)
N34 Ni3 N31 90.29(19)
N35 Ni3 N31 87.96(19)
N32 Ni3 N33 179.1(2)
N36 Ni3 N33 86.5(2)
N34 Ni3 N33 91.4(2)
N35 Ni3 N33 91.3(2)
N31 Ni3 N33 89.5(3)
C37 N36 Ni3 118.0(3)
C31 N35 Ni3 125.1(4)
C39 N34 Ni3 122.8(4)
C34 N33 Ni3 119.3(4)
C33 N32 Ni3 123.5(5)
C36 N31 Ni3 128.4(4)
N36 C37 C35 113.1(5)
C37 C35 C34 116.3(5)
N33 C34 C35 113.3(5)
C31 C32 C36 122.2(5)
N35 C31 C32 125.6(6)
N34 C39 C38 114.9(6)
C33 C38 C39 116.9(8)
C38 C33 N32 115.9(8)
N31 C36 C32 123.6(5)
O4 Cl1 O3 107.1(9)
O4 Cl1 O2 107.6(7)
O3 Cl1 O2 110.9(5)
O4 Cl1 O1 109.9(7)
O3 Cl1 O1 108.9(5)
O2 Cl1 O1 112.3(4)
O7 Cl2 O5 109.6(4)
O7 Cl2 O6 109.8(4)
O5 Cl2 O6 111.0(3)
O7 Cl2 O8 105.7(4)
O5 Cl2 O8 109.5(4)
O6 Cl2 O8 111.0(3)
O11 Cl3 O9 112.2(4)
O11 Cl3 O12 108.2(3)
O9 Cl3 O12 105.5(4)
O11 Cl3 O10 107.2(6)
O9 Cl3 O10 103.4(5)
O12 Cl3 O10 120.4(6)
O15 Cl4 O14 106.7(11)
O15 Cl4 O13 108.4(9)
O14 Cl4 O13 109.0(6)
O15 Cl4 O16 105.5(6)
O14 Cl4 O16 109.6(4)
O13 Cl4 O16 117.1(5)
O20 Cl5 O17 110.9(4)
O20 Cl5 O18 111.2(5)
O17 Cl5 O18 110.1(4)
O20 Cl5 O19 108.0(4)
O17 Cl5 O19 109.7(4)
O18 Cl5 O19 106.8(4)
O23 Cl6 O24 110.0(5)
O23 Cl6 O21 112.2(3)
O24 Cl6 O21 107.5(4)
O23 Cl6 O22 114.0(5)
O24 Cl6 O22 102.9(4)
O21 Cl6 O22 109.5(3)

loop_
_geom_bond_atom_site_label_1
_geom_bond_atom_site_label_2
_geom_bond_site_symmetry_2
_geom_bond_distance
_geom_bond_publ_flag
Ni1 N13 . 2.135(4) ?
Ni1 N16 . 2.146(4) ?
Ni1 N12 . 2.148(4) ?
Ni1 N15 . 2.151(4) ?
Ni1 N14 . 2.156(4) ?
Ni1 N11 . 2.162(4) ?
N11 C17 . 1.419(8) ?
N16 C16 . 1.494(6) ?
N15 C11 . 1.486(6) ?
N14 C18 . 1.448(8) ?
N13 C13 . 1.484(6) ?
N12 C12 . 1.485(6) ?
C16 C14 . 1.510(7) ?
C15 C11 . 1.485(8) ?
C15 C13 . 1.507(7) ?
C14 C12 . 1.503(8) ?
C19 C18 . 1.518(5) ?
C19 C17 . 1.525(5) ?
Ni2 N26 . 2.130(4) ?
Ni2 N23 . 2.142(4) ?
Ni2 N24 . 2.147(4) ?
Ni2 N25 . 2.152(4) ?
Ni2 N21 . 2.153(4) ?
Ni2 N22 . 2.168(4) ?
N26 C21 . 1.464(7) ?
N25 C25 . 1.479(6) ?
N24 C28 . 1.481(7) ?
N23 C23 . 1.476(6) ?
N22 C26 . 1.450(7) ?
N21 C22 . 1.447(7) ?
C28 C27 . 1.500(7) ?
C27 C23 . 1.511(7) ?
C26 C29 . 1.496(8) ?
C25 C24 . 1.505(8) ?
C24 C22 . 1.510(9) ?
C21 C29 . 1.476(8) ?
Ni3 N32 . 2.136(6) ?
Ni3 N36 . 2.137(4) ?
Ni3 N34 . 2.141(4) ?
Ni3 N35 . 2.149(4) ?
Ni3 N31 . 2.163(5) ?
Ni3 N33 . 2.188(6) ?
N36 C37 . 1.456(7) ?
N35 C31 . 1.330(8) ?
N34 C39 . 1.446(9) ?
N33 C34 . 1.446(9) ?
N32 C33 . 1.452(10) ?
N31 C36 . 1.342(7) ?
C37 C35 . 1.495(8) ?
C35 C34 . 1.506(9) ?
C32 C31 . 1.496(4) ?
C32 C36 . 1.496(4) ?
C39 C38 . 1.499(11) ?
C38 C33 . 1.444(12) ?
Cl1 O4 . 1.258(8) ?
Cl1 O3 . 1.315(7) ?
Cl1 O2 . 1.351(6) ?
Cl1 O1 . 1.403(5) ?
Cl2 O7 . 1.403(6) ?
Cl2 O5 . 1.407(5) ?
Cl2 O6 . 1.411(4) ?
Cl2 O8 . 1.419(4) ?
Cl3 O11 . 1.345(5) ?
Cl3 O9 . 1.375(5) ?
Cl3 O12 . 1.416(5) ?
Cl3 O10 . 1.452(8) ?
Cl4 O15 . 1.253(9) ?
Cl4 O14 . 1.316(8) ?
Cl4 O13 . 1.354(6) ?
Cl4 O16 . 1.397(5) ?
Cl5 O20 . 1.374(5) ?
Cl5 O17 . 1.398(5) ?
Cl5 O18 . 1.401(6) ?
Cl5 O19 . 1.439(5) ?
Cl6 O23 . 1.341(5) ?
Cl6 O24 . 1.409(6) ?
Cl6 O21 . 1.414(4) ?
Cl6 O22 . 1.423(5) ?
